data_4125256
loop_
_publ_author_name
'Pfeifer, Lukas'
'Engle, Keary M.'
'Pidgeon, George W.'
'Sparkes, Hazel A.'
'Thompson, Amber L.'
'Brown, John M.'
'Gouverneur, V\'eronique'

_publ_section_title
;
 Hydrogen-Bonded Homoleptic Fluoride-Diarylurea Complexes: Structure,
 Reactivity, and Coordinating Power.
;
_journal_issue 40
_journal_name_full 'Journal of the American Chemical Society'
_journal_page_first 13314
_journal_paper_doi 10.1021/jacs.6b07501
_journal_volume 138
_journal_year 2016
_chemical_compound_source complexation
_chemical_formula_moiety '2(C13 H10 N4 O5), C16 H36 N, F'
_chemical_formula_sum 'C42 H56 F N9 O10'
_chemical_formula_weight 865.96
_chemical_melting_point ?
_space_group_IT_number 2
_symmetry_cell_setting triclinic
_symmetry_space_group_name_Hall '-P 1'
_symmetry_space_group_name_H-M 'P -1'
_atom_sites_solution_hydrogens difmap
_atom_sites_solution_primary direct
_audit_creation_date 13-04-15
_audit_creation_method CRYSTALS_ver_14.40
_cell_angle_alpha 91.7994(9)
_cell_angle_beta 103.2496(10)
_cell_angle_gamma 102.4776(8)
_cell_formula_units_Z 2
_cell_length_a 8.6153(2)
_cell_length_b 14.6367(3)
_cell_length_c 18.1464(5)
_cell_measurement_reflns_used 8017
_cell_measurement_temperature 150
_cell_measurement_theta_max 26
_cell_measurement_theta_min 5
_cell_volume 2166.84(9)
_computing_cell_refinement 'DENZO/SCALEPACK (Otwinowski & Minor, 1997)'
_computing_data_collection 'COLLECT (Nonius, 2001).'
_computing_data_reduction 'DENZO/SCALEPACK (Otwinowski & Minor, 1997)'
_computing_molecular_graphics 'CAMERON (Watkin et al., 1996)'
_computing_publication_material 'CRYSTALS (Betteridge et al., 2003)'
_computing_structure_refinement 'CRYSTALS (Betteridge et al., 2003)'
_computing_structure_solution 'SIR92 (Altomare et al., 1994)'
_diffrn_ambient_temperature 150
_diffrn_measured_fraction_theta_full 0.990
_diffrn_measured_fraction_theta_max 0.988
_diffrn_measurement_device Area
_diffrn_measurement_device_type 'Nonius KappaCCD'
_diffrn_measurement_method \w
_diffrn_radiation_monochromator graphite
_diffrn_radiation_type 'Mo K\a'
_diffrn_radiation_wavelength 0.71073
_diffrn_reflns_av_R_equivalents 0.045
_diffrn_reflns_limit_h_max 10
_diffrn_reflns_limit_h_min -10
_diffrn_reflns_limit_k_max 18
_diffrn_reflns_limit_k_min -16
_diffrn_reflns_limit_l_max 22
_diffrn_reflns_limit_l_min -22
_diffrn_reflns_number 27473
_diffrn_reflns_theta_full 25.529
_diffrn_reflns_theta_max 26.050
_diffrn_reflns_theta_min 5.122
_diffrn_standards_number 0
_exptl_absorpt_coefficient_mu 0.099
_exptl_absorpt_correction_T_max 0.98
_exptl_absorpt_correction_T_min 0.90
_exptl_absorpt_correction_type multi-scan
_exptl_absorpt_process_details 'DENZO/SCALEPACK (Otwinowski & Minor, 1997)'
_exptl_crystal_colour yellow
_exptl_crystal_density_diffrn 1.327
_exptl_crystal_density_meas ?
_exptl_crystal_density_method 'not measured'
_exptl_crystal_description block
_exptl_crystal_F_000 920.000
_exptl_crystal_size_max 0.380
_exptl_crystal_size_mid 0.300
_exptl_crystal_size_min 0.175
_refine_diff_density_max 0.35
_refine_diff_density_min -0.36
_refine_ls_extinction_method None
_refine_ls_goodness_of_fit_ref 0.9520
_refine_ls_hydrogen_treatment constr
_refine_ls_matrix_type full
_refine_ls_number_parameters 563
_refine_ls_number_reflns 6954
_refine_ls_number_restraints 34
_refine_ls_R_factor_all 0.0790
_refine_ls_R_factor_gt 0.0500
_refine_ls_shift/su_max 0.0002319
_refine_ls_shift/su_mean 0.0000185
_refine_ls_structure_factor_coef Fsqd
_refine_ls_weighting_details
;
 Method, part 1, Chebychev polynomial, (Watkin, 1994, Prince, 1982) 
 [weight] = 1.0/[A~0~*T~0~(x)+A~1~*T~1~(x) ... +A~n-1~]*T~n-1~(x)] 
 where A~i~ are the Chebychev coefficients listed below and x= Fcalc/Fmax 
 Method = Robust Weighting (Prince, 1982) 
 W = [weight] * [1-(deltaF/6*sigmaF)^2^]^2^ 
 A~i~ are: 
 13.7 20.7 10.1 2.61 
;
_refine_ls_weighting_scheme calc
_refine_ls_wR_factor_all 0.1431
_refine_ls_wR_factor_gt 0.1158
_refine_ls_wR_factor_ref 0.1431
_reflns_limit_h_max 10
_reflns_limit_h_min -10
_reflns_limit_k_max 18
_reflns_limit_k_min -18
_reflns_limit_l_max 22
_reflns_limit_l_min 0
_reflns_number_gt 4924
_reflns_number_total 8465
_reflns_threshold_expression I>2.0\s(I)
_oxford_diffrn_Wilson_B_factor 2.30
_oxford_diffrn_Wilson_scale 14.67
_oxford_refine_ls_r_factor_ref 0.0790
_oxford_refine_ls_scale 0.2891(3)
_oxford_reflns_number_all 6954
_oxford_reflns_threshold_expression_ref I>-3.0\s(I)
_oxford_structure_analysis_title 021gwp12
_cod_data_source_file ja6b07501_si_002.cif
_cod_data_source_block 2c
_cod_depositor_comments
;
The following automatic conversions were performed:

'_chemical_melting_point' value 'not measured' was changed to '?' -
the value is undefined or not given.

'_exptl_crystal_density_meas' value 'not measured' was changed to '?'
- the value is perceived as not measured.

Automatic conversion script
Id: cif_fix_values 4268 2015-11-12 08:31:59Z antanas 

 Adding full bibliography for 4125254--4125278.cif.
;
_cod_original_sg_symbol_H-M 'P -1 '
_cod_original_formula_sum 'C42 H56 F1 N9 O10'
_cod_database_code 4125256

loop_
_symmetry_equiv_pos_as_xyz
x,y,z
-x,-y,-z

loop_
_atom_site_label
_atom_site_type_symbol
_atom_site_fract_x
_atom_site_fract_y
_atom_site_fract_z
_atom_site_U_iso_or_equiv
_atom_site_occupancy
_atom_site_adp_type
_atom_site_refinement_flags_posn
_atom_site_refinement_flags_occupancy
_atom_site_disorder_assembly
_atom_site_disorder_group
N31 N 0.5645(3) 0.16585(15) 0.39439(12) 0.0283 1.0000 Uani . . . .
C32 C 0.5964(3) 0.23672(17) 0.45276(14) 0.0263 1.0000 Uani . . . .
C33 C 0.7340(3) 0.24165(18) 0.51298(15) 0.0290 1.0000 Uani . . . .
C34 C 0.7797(3) 0.31180(18) 0.57095(15) 0.0299 1.0000 Uani . . . .
C35 C 0.6857(3) 0.37753(18) 0.56978(14) 0.0271 1.0000 Uani . . . .
C36 C 0.5458(3) 0.37261(18) 0.51252(15) 0.0283 1.0000 Uani . . . .
C37 C 0.5002(3) 0.30217(18) 0.45401(14) 0.0273 1.0000 Uani . . . .
N38 N 0.7327(3) 0.45340(16) 0.62989(12) 0.0330 1.0000 Uani . . . .
O39 O 0.8390(2) 0.44896(14) 0.68732(11) 0.0395 1.0000 Uani . . . .
O40 O 0.6650(3) 0.51953(15) 0.62109(12) 0.0537 1.0000 Uani . . . .
N41 N 0.4354(3) 0.07082(15) 0.28641(12) 0.0289 1.0000 Uani . . . .
C42 C 0.3101(3) 0.02374(17) 0.22545(14) 0.0262 1.0000 Uani . . . .
C43 C 0.3343(3) -0.05459(19) 0.18815(16) 0.0326 1.0000 Uani . . . .
C44 C 0.2173(3) -0.10458(19) 0.12706(16) 0.0344 1.0000 Uani . . . .
C45 C 0.0735(3) -0.07527(18) 0.10251(14) 0.0310 1.0000 Uani . . . .
C46 C 0.0448(3) 0.00168(19) 0.13844(15) 0.0330 1.0000 Uani . . . .
C47 C 0.1632(3) 0.05124(18) 0.20006(15) 0.0313 1.0000 Uani . . . .
N48 N -0.0538(3) -0.12778(18) 0.03894(14) 0.0409 1.0000 Uani . . . .
O49 O -0.0286(3) -0.19694(17) 0.00767(14) 0.0612 1.0000 Uani . . . .
O50 O -0.1813(3) -0.10104(18) 0.01864(14) 0.0594 1.0000 Uani . . . .
F1 F 0.75119(18) 0.06376(11) 0.34765(9) 0.0389 1.0000 Uani . . . .
C1 C 1.0880(3) -0.01254(18) 0.38705(15) 0.0293 1.0000 Uani . . . .
O1 O 1.2087(2) -0.04575(14) 0.40048(11) 0.0390 1.0000 Uani . . . .
C2 C 0.4265(3) 0.14183(17) 0.33569(14) 0.0277 1.0000 Uani . . . .
O2 O 0.3110(2) 0.17923(13) 0.32761(11) 0.0369 1.0000 Uani . . . .
N11 N 0.9517(3) -0.04460(15) 0.32782(12) 0.0306 1.0000 Uani . . . .
C12 C 0.9207(3) -0.12423(19) 0.27826(14) 0.0290 1.0000 Uani . . . .
C13 C 0.7706(3) -0.1453(2) 0.22420(16) 0.0366 1.0000 Uani . . . .
C14 C 0.7242(3) -0.2258(2) 0.17559(16) 0.0390 1.0000 Uani . . . .
C15 C 0.8285(3) -0.2861(2) 0.18109(15) 0.0342 1.0000 Uani . . . .
C16 C 0.9805(3) -0.26533(19) 0.23185(15) 0.0332 1.0000 Uani . . . .
C17 C 1.0269(3) -0.18406(19) 0.27982(15) 0.0319 1.0000 Uani . . . .
N18 N 0.7754(3) -0.37517(18) 0.13432(13) 0.0399 1.0000 Uani . . . .
O19 O 0.6440(3) -0.39007(17) 0.08561(13) 0.0550 1.0000 Uani . . . .
O20 O 0.8612(3) -0.43309(16) 0.14600(13) 0.0514 1.0000 Uani . . . .
N21 N 1.0700(3) 0.06341(15) 0.42865(12) 0.0300 1.0000 Uani . . . .
C22 C 1.1805(3) 0.11323(18) 0.49264(15) 0.0293 1.0000 Uani . . . .
C23 C 1.1469(3) 0.19587(19) 0.51972(16) 0.0332 1.0000 Uani . . . .
C24 C 1.2465(3) 0.24806(19) 0.58437(16) 0.0330 1.0000 Uani . . . .
C25 C 1.3834(3) 0.21820(18) 0.62238(15) 0.0301 1.0000 Uani . . . .
C26 C 1.4212(3) 0.13775(18) 0.59618(15) 0.0317 1.0000 Uani . . . .
C27 C 1.3209(3) 0.08557(19) 0.53139(16) 0.0318 1.0000 Uani . . . .
N28 N 1.4902(3) 0.27310(16) 0.69021(13) 0.0347 1.0000 Uani . . . .
O29 O 1.4647(3) 0.34952(15) 0.70801(12) 0.0476 1.0000 Uani . . . .
O30 O 1.6025(2) 0.24188(15) 0.72764(12) 0.0443 1.0000 Uani . . . .
N51 N 0.3734(3) 0.36739(14) 0.16681(11) 0.0264 1.0000 Uani . . . .
C52 C 0.3940(3) 0.26919(17) 0.14905(14) 0.0271 1.0000 Uani . . . .
C53 C 0.5056(3) 0.25807(18) 0.09747(15) 0.0292 1.0000 Uani . . . .
C54 C 0.5371(3) 0.15914(19) 0.10229(16) 0.0332 1.0000 Uani . . . .
C55 C 0.6278(4) 0.1338(2) 0.0450(2) 0.0489 1.0000 Uani . . . .
C56 C 0.2478(3) 0.35929(18) 0.21499(14) 0.0271 1.0000 Uani . . . .
C57 C 0.0746(3) 0.3088(2) 0.17529(15) 0.0381 1.0000 Uani D . . .
C58 C -0.0435(3) 0.3147(2) 0.22517(16) 0.0396 1.0000 Uani D . . .
C59 C -0.0009(8) 0.2757(7) 0.3025(4) 0.0479 0.572(14) Uani D P 1 1
C159 C -0.0470(13) 0.2440(8) 0.2838(6) 0.0479 0.428(14) Uani D P 1 2
C60 C 0.5342(3) 0.43132(18) 0.21078(14) 0.0283 1.0000 Uani . . . .
C61 C 0.6164(3) 0.4024(2) 0.28625(16) 0.0362 1.0000 Uani . . . .
C62 C 0.7640(3) 0.4811(2) 0.32400(16) 0.0373 1.0000 Uani . . . .
C63 C 0.8555(4) 0.4629(3) 0.4011(2) 0.0712 1.0000 Uani . . . .
C64 C 0.3170(3) 0.41133(18) 0.09340(14) 0.0293 1.0000 Uani . . . .
C65 C 0.2649(4) 0.50272(19) 0.10379(15) 0.0364 1.0000 Uani . . . .
C66 C 0.2340(3) 0.54885(19) 0.02965(16) 0.0348 1.0000 Uani . . . .
C67 C 0.1925(4) 0.6431(2) 0.0418(2) 0.0492 1.0000 Uani . . . .
H131 H 0.7011 -0.1029 0.2208 0.0443 1.0000 Uiso R . . .
H141 H 0.6220 -0.2401 0.1404 0.0474 1.0000 Uiso R . . .
H161 H 1.0500 -0.3064 0.2336 0.0403 1.0000 Uiso R . . .
H171 H 1.1287 -0.1697 0.3128 0.0373 1.0000 Uiso R . . .
H231 H 1.0539 0.2161 0.4925 0.0403 1.0000 Uiso R . . .
H241 H 1.2229 0.3030 0.6022 0.0405 1.0000 Uiso R . . .
H261 H 1.5145 0.1194 0.6226 0.0381 1.0000 Uiso R . . .
H271 H 1.3464 0.0313 0.5126 0.0371 1.0000 Uiso R . . .
H431 H 0.4314 -0.0746 0.2054 0.0383 1.0000 Uiso R . . .
H441 H 0.2345 -0.1573 0.1024 0.0414 1.0000 Uiso R . . .
H461 H -0.0556 0.0201 0.1220 0.0399 1.0000 Uiso R . . .
H471 H 0.1416 0.1021 0.2249 0.0384 1.0000 Uiso R . . .
H331 H 0.7941 0.1954 0.5139 0.0351 1.0000 Uiso R . . .
H341 H 0.8727 0.3158 0.6113 0.0360 1.0000 Uiso R . . .
H361 H 0.4840 0.4178 0.5136 0.0339 1.0000 Uiso R . . .
H371 H 0.4069 0.2985 0.4151 0.0325 1.0000 Uiso R . . .
H521 H 0.4335 0.2457 0.1982 0.0328 1.0000 Uiso R . . .
H522 H 0.2836 0.2327 0.1248 0.0334 1.0000 Uiso R . . .
H531 H 0.6089 0.3051 0.1133 0.0354 1.0000 Uiso R . . .
H532 H 0.4531 0.2654 0.0451 0.0350 1.0000 Uiso R . . .
H541 H 0.6008 0.1554 0.1538 0.0400 1.0000 Uiso R . . .
H542 H 0.4300 0.1142 0.0930 0.0398 1.0000 Uiso R . . .
H551 H 0.6423 0.0703 0.0511 0.0726 1.0000 Uiso R . . .
H552 H 0.7336 0.1769 0.0535 0.0729 1.0000 Uiso R . . .
H553 H 0.5649 0.1384 -0.0057 0.0722 1.0000 Uiso R . . .
H562 H 0.2476 0.4227 0.2329 0.0332 1.0000 Uiso R . . .
H561 H 0.2861 0.3261 0.2595 0.0328 1.0000 Uiso R . . .
H572 H 0.0383 0.3385 0.1298 0.0460 1.0000 Uiso R . . .
H571 H 0.0705 0.2433 0.1622 0.0464 1.0000 Uiso R . . .
H593 H -0.0856 0.2769 0.3294 0.0720 0.572(14) Uiso R P 1 1
H591 H 0.1016 0.3131 0.3330 0.0717 0.572(14) Uiso R P 1 1
H592 H 0.0091 0.2113 0.2955 0.0721 0.572(14) Uiso R P 1 1
H1591 H -0.1283 0.2485 0.3118 0.0718 0.428(14) Uiso R P 1 2
H1593 H 0.0604 0.2535 0.3189 0.0722 0.428(14) Uiso R P 1 2
H1592 H -0.0741 0.1824 0.2578 0.0717 0.428(14) Uiso R P 1 2
H601 H 0.5101 0.4925 0.2201 0.0346 1.0000 Uiso R . . .
H602 H 0.6085 0.4377 0.1774 0.0339 1.0000 Uiso R . . .
H611 H 0.5403 0.3937 0.3185 0.0447 1.0000 Uiso R . . .
H612 H 0.6527 0.3437 0.2788 0.0445 1.0000 Uiso R . . .
H631 H 0.9455 0.5162 0.4227 0.1064 1.0000 Uiso R . . .
H632 H 0.7836 0.4531 0.4350 0.1073 1.0000 Uiso R . . .
H633 H 0.8987 0.4077 0.3971 0.1077 1.0000 Uiso R . . .
H641 H 0.4107 0.4227 0.0709 0.0349 1.0000 Uiso R . . .
H642 H 0.2273 0.3647 0.0611 0.0345 1.0000 Uiso R . . .
H651 H 0.3503 0.5461 0.1400 0.0445 1.0000 Uiso R . . .
H652 H 0.1656 0.4910 0.1232 0.0442 1.0000 Uiso R . . .
H662 H 0.3332 0.5584 0.0101 0.0417 1.0000 Uiso R . . .
H661 H 0.1416 0.5088 -0.0072 0.0425 1.0000 Uiso R . . .
H673 H 0.1710 0.6705 -0.0066 0.0740 1.0000 Uiso R . . .
H672 H 0.2852 0.6844 0.0773 0.0738 1.0000 Uiso R . . .
H671 H 0.0952 0.6340 0.0627 0.0739 1.0000 Uiso R . . .
H111 H 0.8758 -0.0145 0.3254 0.0370 1.0000 Uiso R . . .
H311 H 0.6436 0.1385 0.3922 0.0342 1.0000 Uiso R . . .
H211 H 0.9802 0.0821 0.4120 0.0360 1.0000 Uiso R . . .
H411 H 0.5236 0.0503 0.2967 0.0350 1.0000 Uiso R . . .
H583 H -0.0462 0.3805 0.2335 0.0479 0.573(14) Uiso R P 1 1
H582 H -0.1526 0.2784 0.1976 0.0480 0.573(14) Uiso R P 1 1
H581 H -0.0117 0.3779 0.2512 0.0480 0.428(14) Uiso R P 1 2
H584 H -0.1538 0.3041 0.1921 0.0480 0.428(14) Uiso R P 1 2
H621 H 0.7271 0.5382 0.3276 0.0466 1.0000 Uiso R . . .
H622 H 0.8399 0.4889 0.2907 0.0457 1.0000 Uiso R . . .

loop_
_atom_site_aniso_label
_atom_site_aniso_U_11
_atom_site_aniso_U_22
_atom_site_aniso_U_33
_atom_site_aniso_U_23
_atom_site_aniso_U_13
_atom_site_aniso_U_12
N31 0.0244(11) 0.0285(11) 0.0316(12) -0.0034(9) 0.0041(9) 0.0089(9)
C32 0.0272(13) 0.0243(13) 0.0262(13) 0.0038(10) 0.0070(11) 0.0026(10)
C33 0.0265(13) 0.0296(14) 0.0310(14) 0.0031(11) 0.0053(11) 0.0087(11)
C34 0.0265(13) 0.0315(14) 0.0284(14) 0.0023(11) 0.0037(11) 0.0026(11)
C35 0.0289(14) 0.0270(13) 0.0247(13) 0.0022(10) 0.0072(11) 0.0044(11)
C36 0.0301(14) 0.0264(13) 0.0300(14) 0.0020(11) 0.0084(11) 0.0091(11)
C37 0.0255(13) 0.0281(13) 0.0270(13) 0.0016(11) 0.0045(10) 0.0057(10)
N38 0.0346(13) 0.0314(13) 0.0293(12) -0.0034(10) 0.0026(10) 0.0057(10)
O39 0.0362(11) 0.0437(12) 0.0314(11) -0.0061(9) -0.0019(9) 0.0060(9)
O40 0.0764(16) 0.0382(12) 0.0423(12) -0.0086(10) -0.0060(11) 0.0275(12)
N41 0.0252(11) 0.0286(11) 0.0321(12) -0.0005(9) 0.0034(9) 0.0083(9)
C42 0.0289(13) 0.0232(13) 0.0260(13) 0.0029(10) 0.0081(11) 0.0035(10)
C43 0.0308(14) 0.0305(14) 0.0354(15) -0.0016(12) 0.0039(12) 0.0097(11)
C44 0.0371(15) 0.0296(14) 0.0357(15) -0.0030(12) 0.0083(12) 0.0074(12)
C45 0.0331(14) 0.0304(14) 0.0251(13) 0.0001(11) 0.0044(11) 0.0008(11)
C46 0.0313(14) 0.0338(15) 0.0338(15) 0.0015(12) 0.0054(12) 0.0098(12)
C47 0.0330(15) 0.0258(13) 0.0335(14) -0.0022(11) 0.0061(12) 0.0058(11)
N48 0.0418(15) 0.0408(14) 0.0339(13) -0.0044(11) 0.0046(11) 0.0021(11)
O49 0.0573(15) 0.0584(15) 0.0572(15) -0.0309(12) -0.0018(12) 0.0119(12)
O50 0.0471(14) 0.0650(16) 0.0538(14) -0.0145(12) -0.0139(11) 0.0172(12)
F1 0.0309(8) 0.0375(9) 0.0500(10) 0.0018(7) 0.0087(7) 0.0132(7)
C1 0.0274(14) 0.0284(14) 0.0329(14) 0.0036(11) 0.0090(11) 0.0059(11)
O1 0.0305(10) 0.0403(11) 0.0443(12) -0.0066(9) 0.0002(9) 0.0152(9)
C2 0.0283(14) 0.0257(13) 0.0277(13) -0.0002(11) 0.0057(11) 0.0051(11)
O2 0.0313(10) 0.0388(11) 0.0396(11) -0.0087(9) -0.0007(8) 0.0171(9)
N11 0.0259(11) 0.0321(12) 0.0334(12) -0.0020(10) 0.0044(9) 0.0095(9)
C12 0.0259(13) 0.0332(14) 0.0264(13) 0.0022(11) 0.0064(11) 0.0034(11)
C13 0.0300(15) 0.0440(17) 0.0350(15) 0.0005(13) 0.0051(12) 0.0105(12)
C14 0.0259(14) 0.0501(18) 0.0350(16) 0.0002(13) 0.0011(12) 0.0030(13)
C15 0.0348(15) 0.0365(15) 0.0280(14) -0.0026(12) 0.0075(12) 0.0020(12)
C16 0.0305(14) 0.0371(15) 0.0303(14) 0.0024(12) 0.0043(11) 0.0074(12)
C17 0.0255(13) 0.0360(15) 0.0314(14) 0.0019(12) 0.0013(11) 0.0069(11)
N18 0.0392(14) 0.0429(15) 0.0320(13) -0.0050(11) 0.0098(11) -0.0026(12)
O19 0.0422(13) 0.0643(15) 0.0450(13) -0.0157(11) -0.0009(11) -0.0014(11)
O20 0.0593(14) 0.0452(13) 0.0458(13) -0.0082(10) 0.0081(11) 0.0104(11)
N21 0.0256(11) 0.0301(12) 0.0337(12) 0.0008(10) 0.0049(9) 0.0078(9)
C22 0.0232(13) 0.0296(14) 0.0344(15) 0.0044(11) 0.0101(11) 0.0008(11)
C23 0.0274(14) 0.0340(15) 0.0403(16) 0.0029(12) 0.0107(12) 0.0087(11)
C24 0.0311(14) 0.0325(14) 0.0357(15) -0.0029(12) 0.0088(12) 0.0078(12)
C25 0.0266(13) 0.0299(14) 0.0312(14) 0.0021(11) 0.0069(11) 0.0014(11)
C26 0.0297(14) 0.0287(14) 0.0354(15) 0.0066(12) 0.0077(12) 0.0036(11)
C27 0.0323(14) 0.0270(14) 0.0365(15) 0.0020(11) 0.0101(12) 0.0062(11)
N28 0.0321(13) 0.0348(13) 0.0366(13) 0.0005(10) 0.0106(10) 0.0042(10)
O29 0.0504(13) 0.0379(12) 0.0496(13) -0.0107(10) 0.0024(10) 0.0120(10)
O30 0.0397(12) 0.0443(12) 0.0438(12) 0.0016(10) -0.0005(10) 0.0105(10)
N51 0.0295(11) 0.0261(11) 0.0220(11) -0.0018(9) 0.0032(9) 0.0065(9)
C52 0.0308(14) 0.0249(13) 0.0244(13) 0.0011(10) 0.0047(11) 0.0066(11)
C53 0.0291(14) 0.0294(14) 0.0277(13) 0.0004(11) 0.0037(11) 0.0074(11)
C54 0.0311(14) 0.0309(14) 0.0387(15) 0.0022(12) 0.0085(12) 0.0094(11)
C55 0.055(2) 0.0377(17) 0.065(2) 0.0022(15) 0.0287(17) 0.0188(15)
C56 0.0285(13) 0.0302(13) 0.0223(13) 0.0002(10) 0.0065(10) 0.0056(11)
C57 0.0295(13) 0.0425(15) 0.0387(15) -0.0053(12) 0.0039(11) 0.0064(12)
C58 0.0254(12) 0.0442(15) 0.0480(15) -0.0014(12) 0.0067(11) 0.0088(11)
C59 0.021(2) 0.059(3) 0.058(2) 0.010(2) 0.0082(19) -0.002(2)
C159 0.021(2) 0.059(3) 0.058(2) 0.010(2) 0.0082(19) -0.002(2)
C60 0.0270(13) 0.0272(13) 0.0269(13) -0.0026(11) 0.0030(11) 0.0025(11)
C61 0.0271(14) 0.0472(17) 0.0300(14) 0.0056(12) 0.0028(11) 0.0035(12)
C62 0.0316(15) 0.0419(16) 0.0350(15) -0.0008(13) 0.0016(12) 0.0088(12)
C63 0.0416(19) 0.106(3) 0.0400(19) 0.022(2) -0.0071(15) -0.023(2)
C64 0.0348(14) 0.0286(14) 0.0227(13) 0.0006(11) 0.0039(11) 0.0069(11)
C65 0.0465(17) 0.0318(15) 0.0298(15) 0.0014(12) 0.0035(12) 0.0132(13)
C66 0.0330(15) 0.0357(15) 0.0348(15) 0.0069(12) 0.0027(12) 0.0109(12)
C67 0.0498(19) 0.0360(17) 0.056(2) 0.0111(15) 0.0003(16) 0.0106(14)

loop_
_atom_type_symbol
_atom_type_scat_dispersion_real
_atom_type_scat_dispersion_imag
_atom_type_scat_Cromer_Mann_a1
_atom_type_scat_Cromer_Mann_b1
_atom_type_scat_Cromer_Mann_a2
_atom_type_scat_Cromer_Mann_b2
_atom_type_scat_Cromer_Mann_a3
_atom_type_scat_Cromer_Mann_b3
_atom_type_scat_Cromer_Mann_a4
_atom_type_scat_Cromer_Mann_b4
_atom_type_scat_Cromer_Mann_c
_atom_type_scat_source
C 0.0033 0.0016 2.3100 20.8439 1.0200 10.2075 1.5886 0.5687 0.8650 51.6512 0.2156 'International Tables Vol C 4.2.6.8 and 6.1.1.4'
H 0.0000 0.0000 0.4930 10.5109 0.3229 26.1257 0.1402 3.1424 0.0408 57.7998 0.0030 'International Tables Vol C 4.2.6.8 and 6.1.1.4'
O 0.0106 0.0060 3.0485 13.2771 2.2868 5.7011 1.5463 0.3239 0.8670 32.9089 0.2508 'International Tables Vol C 4.2.6.8 and 6.1.1.4'
N 0.0061 0.0033 12.2126 0.0057 3.1322 9.8933 2.0125 28.9975 1.1663 0.5826 -11.5290 'International Tables Vol C 4.2.6.8 and 6.1.1.4'
F 0.0171 0.0103 3.5392 10.2825 2.6412 4.2944 1.5170 0.2615 1.0243 26.1476 0.2776 'International Tables Vol C 4.2.6.8 and 6.1.1.4'

loop_
_geom_angle_atom_site_label_1
_geom_angle_atom_site_label_2
_geom_angle_atom_site_label_3
_geom_angle
_geom_angle_publ_flag
C32 N31 C2 126.1(2) yes
C32 N31 H311 116.8 no
C2 N31 H311 116.7 no
N31 C32 C33 117.1(2) yes
N31 C32 C37 123.8(2) yes
C33 C32 C37 119.0(2) yes
C32 C33 C34 121.2(2) yes
C32 C33 H331 119.1 no
C34 C33 H331 119.7 no
C33 C34 C35 118.7(2) yes
C33 C34 H341 121.6 no
C35 C34 H341 119.7 no
C34 C35 C36 121.4(2) yes
C34 C35 N38 119.8(2) yes
C36 C35 N38 118.8(2) yes
C35 C36 C37 119.9(2) yes
C35 C36 H361 119.4 no
C37 C36 H361 120.7 no
C32 C37 C36 119.7(2) yes
C32 C37 H371 119.8 no
C36 C37 H371 120.5 no
C35 N38 O39 118.7(2) yes
C35 N38 O40 118.5(2) yes
O39 N38 O40 122.8(2) yes
C42 N41 C2 126.2(2) yes
C42 N41 H411 117.0 no
C2 N41 H411 116.6 no
N41 C42 C43 117.9(2) yes
N41 C42 C47 123.5(2) yes
C43 C42 C47 118.6(2) yes
C42 C43 C44 121.6(2) yes
C42 C43 H431 119.3 no
C44 C43 H431 119.1 no
C43 C44 C45 118.7(2) yes
C43 C44 H441 121.0 no
C45 C44 H441 120.3 no
C44 C45 C46 121.3(2) yes
C44 C45 N48 119.9(2) yes
C46 C45 N48 118.7(2) yes
C45 C46 C47 119.5(2) yes
C45 C46 H461 120.6 no
C47 C46 H461 119.9 no
C42 C47 C46 120.3(2) yes
C42 C47 H471 120.7 no
C46 C47 H471 119.0 no
C45 N48 O49 118.5(2) yes
C45 N48 O50 118.8(2) yes
O49 N48 O50 122.7(2) yes
O1 C1 N11 124.9(2) yes
O1 C1 N21 124.4(2) yes
N11 C1 N21 110.6(2) yes
N41 C2 N31 111.6(2) yes
N41 C2 O2 124.0(2) yes
N31 C2 O2 124.4(2) yes
C1 N11 C12 126.6(2) yes
C1 N11 H111 114.7 no
C12 N11 H111 118.4 no
N11 C12 C13 116.7(2) yes
N11 C12 C17 124.6(2) yes
C13 C12 C17 118.7(2) yes
C12 C13 C14 121.1(3) yes
C12 C13 H131 119.1 no
C14 C13 H131 119.8 no
C13 C14 C15 118.8(3) yes
C13 C14 H141 120.5 no
C15 C14 H141 120.7 no
C14 C15 C16 121.4(3) yes
C14 C15 N18 119.4(2) yes
C16 C15 N18 119.2(3) yes
C15 C16 C17 119.4(3) yes
C15 C16 H161 119.9 no
C17 C16 H161 120.7 no
C12 C17 C16 120.4(2) yes
C12 C17 H171 120.3 no
C16 C17 H171 119.3 no
C15 N18 O19 118.4(3) yes
C15 N18 O20 118.7(2) yes
O19 N18 O20 122.9(2) yes
C1 N21 C22 127.0(2) yes
C1 N21 H211 115.6 no
C22 N21 H211 117.3 no
N21 C22 C23 117.1(2) yes
N21 C22 C27 124.1(2) yes
C23 C22 C27 118.8(2) yes
C22 C23 C24 121.2(3) yes
C22 C23 H231 119.1 no
C24 C23 H231 119.7 no
C23 C24 C25 118.8(2) yes
C23 C24 H241 120.7 no
C25 C24 H241 120.5 no
C24 C25 C26 121.2(2) yes
C24 C25 N28 119.3(2) yes
C26 C25 N28 119.4(2) yes
C25 C26 C27 119.8(3) yes
C25 C26 H261 119.6 no
C27 C26 H261 120.6 no
C22 C27 C26 120.2(3) yes
C22 C27 H271 119.3 no
C26 C27 H271 120.5 no
C25 N28 O29 118.5(2) yes
C25 N28 O30 119.0(2) yes
O29 N28 O30 122.5(2) yes
C52 N51 C56 107.86(19) yes
C52 N51 C60 111.48(19) yes
C56 N51 C60 109.07(18) yes
C52 N51 C64 110.03(18) yes
C56 N51 C64 111.00(19) yes
C60 N51 C64 107.42(19) yes
N51 C52 C53 117.8(2) yes
N51 C52 H521 106.0 no
C53 C52 H521 109.6 no
N51 C52 H522 105.1 no
C53 C52 H522 108.2 no
H521 C52 H522 109.8 no
C52 C53 C54 108.1(2) yes
C52 C53 H531 110.3 no
C54 C53 H531 110.2 no
C52 C53 H532 110.2 no
C54 C53 H532 108.9 no
H531 C53 H532 109.1 no
C53 C54 C55 113.5(2) yes
C53 C54 H541 107.8 no
C55 C54 H541 109.5 no
C53 C54 H542 107.7 no
C55 C54 H542 108.7 no
H541 C54 H542 109.5 no
C54 C55 H551 108.8 no
C54 C55 H552 109.8 no
H551 C55 H552 109.6 no
C54 C55 H553 109.1 no
H551 C55 H553 110.5 no
H552 C55 H553 109.0 no
N51 C56 C57 115.6(2) yes
N51 C56 H562 107.6 no
C57 C56 H562 108.9 no
N51 C56 H561 107.5 no
C57 C56 H561 108.9 no
H562 C56 H561 108.1 no
C56 C57 C58 111.2(2) yes
C56 C57 H572 109.6 no
C58 C57 H572 106.9 no
C56 C57 H571 110.0 no
C58 C57 H571 109.4 no
H572 C57 H571 109.7 no
C57 C58 C59 114.88(10) yes
C57 C58 H583 108.3 no
C59 C58 H583 108.4 no
C57 C58 H582 107.6 no
C59 C58 H582 107.8 no
H583 C58 H582 109.8 no
C57 C58 C159 114.66(10) yes
C57 C58 H581 107.7 no
C159 C58 H581 108.8 no
C57 C58 H584 107.9 no
C159 C58 H584 107.8 no
H581 C58 H584 110.0 no
C58 C59 H593 110.5 no
C58 C59 H591 110.2 no
H593 C59 H591 108.4 no
C58 C59 H592 109.6 no
H593 C59 H592 109.1 no
H591 C59 H592 109.1 no
C58 C159 H1591 111.2 no
C58 C159 H1593 110.3 no
H1591 C159 H1593 109.5 no
C58 C159 H1592 108.1 no
H1591 C159 H1592 108.9 no
H1593 C159 H1592 108.7 no
N51 C60 C61 117.7(2) yes
N51 C60 H601 106.2 no
C61 C60 H601 107.7 no
N51 C60 H602 106.7 no
C61 C60 H602 109.4 no
H601 C60 H602 109.0 no
C60 C61 C62 108.7(2) yes
C60 C61 H611 109.0 no
C62 C61 H611 108.4 no
C60 C61 H612 110.3 no
C62 C61 H612 109.8 no
H611 C61 H612 110.5 no
C61 C62 C63 114.6(3) yes
C61 C62 H621 108.4 no
C63 C62 H621 109.8 no
C61 C62 H622 107.4 no
C63 C62 H622 107.9 no
H621 C62 H622 108.6 no
C62 C63 H631 110.6 no
C62 C63 H632 110.1 no
H631 C63 H632 108.0 no
C62 C63 H633 109.9 no
H631 C63 H633 109.1 no
H632 C63 H633 109.0 no
N51 C64 C65 114.7(2) yes
N51 C64 H641 104.9 no
C65 C64 H641 109.6 no
N51 C64 H642 107.1 no
C65 C64 H642 110.5 no
H641 C64 H642 109.9 no
C64 C65 C66 111.3(2) yes
C64 C65 H651 109.8 no
C66 C65 H651 107.6 no
C64 C65 H652 110.0 no
C66 C65 H652 109.7 no
H651 C65 H652 108.3 no
C65 C66 C67 110.8(2) yes
C65 C66 H662 108.9 no
C67 C66 H662 109.2 no
C65 C66 H661 109.7 no
C67 C66 H661 108.1 no
H662 C66 H661 110.1 no
C66 C67 H673 109.2 no
C66 C67 H672 108.9 no
H673 C67 H672 109.7 no
C66 C67 H671 109.4 no
H673 C67 H671 109.9 no
H672 C67 H671 109.7 no

loop_
_geom_bond_atom_site_label_1
_geom_bond_atom_site_label_2
_geom_bond_distance
_geom_bond_publ_flag
N31 C32 1.396(3) yes
N31 C2 1.374(3) yes
N31 H311 0.869 no
C32 C33 1.403(4) yes
C32 C37 1.399(4) yes
C33 C34 1.372(4) yes
C33 H331 0.935 no
C34 C35 1.383(4) yes
C34 H341 0.944 no
C35 C36 1.386(4) yes
C35 N38 1.454(3) yes
C36 C37 1.382(4) yes
C36 H361 0.937 no
C37 H371 0.931 no
N38 O39 1.234(3) yes
N38 O40 1.230(3) yes
N41 C42 1.395(3) yes
N41 C2 1.376(3) yes
N41 H411 0.860 no
C42 C43 1.391(4) yes
C42 C47 1.393(4) yes
C43 C44 1.378(4) yes
C43 H431 0.935 no
C44 C45 1.381(4) yes
C44 H441 0.936 no
C45 C46 1.379(4) yes
C45 N48 1.457(3) yes
C46 C47 1.387(4) yes
C46 H461 0.947 no
C47 H471 0.932 no
N48 O49 1.228(3) yes
N48 O50 1.226(3) yes
C1 O1 1.220(3) yes
C1 N11 1.380(3) yes
C1 N21 1.380(3) yes
C2 O2 1.218(3) yes
N11 C12 1.389(3) yes
N11 H111 0.858 no
C12 C13 1.399(4) yes
C12 C17 1.393(4) yes
C13 C14 1.376(4) yes
C13 H131 0.945 no
C14 C15 1.380(4) yes
C14 H141 0.939 no
C15 C16 1.383(4) yes
C15 N18 1.457(4) yes
C16 C17 1.379(4) yes
C16 H161 0.932 no
C17 H171 0.918 no
N18 O19 1.238(3) yes
N18 O20 1.233(3) yes
N21 C22 1.388(3) yes
N21 H211 0.868 no
C22 C23 1.403(4) yes
C22 C27 1.400(4) yes
C23 C24 1.377(4) yes
C23 H231 0.951 no
C24 C25 1.388(4) yes
C24 H241 0.937 no
C25 C26 1.386(4) yes
C25 N28 1.451(3) yes
C26 C27 1.380(4) yes
C26 H261 0.934 no
C27 H271 0.943 no
N28 O29 1.233(3) yes
N28 O30 1.231(3) yes
N51 C52 1.519(3) yes
N51 C56 1.528(3) yes
N51 C60 1.522(3) yes
N51 C64 1.522(3) yes
C52 C53 1.516(4) yes
C52 H521 0.981 no
C52 H522 0.978 no
C53 C54 1.531(4) yes
C53 H531 0.977 no
C53 H532 0.973 no
C54 C55 1.518(4) yes
C54 H541 0.980 no
C54 H542 0.986 no
C55 H551 0.970 no
C55 H552 0.967 no
C55 H553 0.966 no
C56 C57 1.513(4) yes
C56 H562 0.975 no
C56 H561 0.984 no
C57 C58 1.523(3) yes
C57 H572 0.965 no
C57 H571 0.972 no
C58 C59 1.528(6) yes
C58 H583 0.976 no
C58 H582 0.983 no
C58 C159 1.507(7) yes
C58 H581 0.979 no
C58 H584 0.978 no
C59 H593 0.970 no
C59 H591 0.967 no
C59 H592 0.972 no
C159 H1591 0.967 no
C159 H1593 0.975 no
C159 H1592 0.960 no
C60 C61 1.509(4) yes
C60 H601 0.980 no
C60 H602 0.970 no
C61 C62 1.527(4) yes
C61 H611 0.967 no
C61 H612 0.990 no
C62 C63 1.503(4) yes
C62 H621 0.962 no
C62 H622 0.979 no
C63 H631 0.972 no
C63 H632 0.961 no
C63 H633 0.966 no
C64 C65 1.520(4) yes
C64 H641 0.971 no
C64 H642 0.973 no
C65 C66 1.519(4) yes
C65 H651 0.963 no
C65 H652 0.982 no
C66 C67 1.520(4) yes
C66 H662 0.984 no
C66 H661 0.977 no
C67 H673 0.973 no
C67 H672 0.974 no
C67 H671 0.982 no

loop_
_geom_hbond_atom_site_label_D
_geom_hbond_atom_site_label_H
_geom_hbond_atom_site_label_A
_geom_hbond_site_symmetry_A
_geom_hbond_angle_DHA
_geom_hbond_distance_DH
_geom_hbond_distance_HA
_geom_hbond_distance_DA
_geom_hbond_publ_flag
C17 H171 O1 . 122.25 0.918 2.253 2.851(4) yes
C27 H271 O1 . 122.31 0.943 2.234 2.851(4) yes
C47 H471 O2 . 122.3 0.932 2.188 2.799(4) yes
C37 H371 O2 . 122.4 0.931 2.203 2.813(4) yes
C54 H542 O50 2_555 127.86 0.986 2.558 3.257(4) yes
C56 H561 O2 . 153.15 0.984 2.538 3.445(4) yes
C159 H1593 O2 . 134.4 0.975 2.595 3.351(4) yes
C60 H601 O29 2_766 157.13 0.980 2.561 3.485(4) yes
C62 H621 O29 2_766 156.14 0.962 2.569 3.471(4) yes
